data_2224371
loop_
_publ_author_name
'Baidya, Mahiuddin'
'Mayr, Herbert'
'Mayer, Peter'

_publ_section_title
;
 4,4'-Bis(dimethylamino)benzhydryl phenyl sulfone
;
_journal_coeditor_code NG2679
_journal_issue 12
_journal_name_full 'Acta Crystallographica Section E'
_journal_page_first o3035
_journal_paper_doi 10.1107/S160053680904642X
_journal_volume 65
_journal_year 2009
_chemical_formula_iupac 'C23 H26 N2 O2 S'
_chemical_formula_moiety 'C23 H26 N2 O2 S'
_chemical_formula_sum 'C23 H26 N2 O2 S'
_chemical_formula_weight 394.531
_chemical_name_systematic
;
4,4'-Bis(dimethylamino)benzhydryl phenyl sulfone
;
_space_group_IT_number 14
_symmetry_cell_setting monoclinic
_symmetry_space_group_name_Hall '-P 2ybc'
_symmetry_space_group_name_H-M 'P 1 21/c 1'
_atom_sites_solution_hydrogens geom
_atom_sites_solution_primary direct
_atom_sites_solution_secondary difmap
_audit_creation_method SHELXL97
_cell_angle_alpha 90.00
_cell_angle_beta 98.150(2)
_cell_angle_gamma 90.00
_cell_formula_units_Z 4
_cell_length_a 5.9835(2)
_cell_length_b 16.6036(5)
_cell_length_c 20.8340(6)
_cell_measurement_reflns_used 7329
_cell_measurement_temperature 200(2)
_cell_measurement_theta_max 27.103
_cell_measurement_theta_min 3.134
_cell_volume 2048.90(11)
_computing_cell_refinement 'SCALEPACK (Otwinowski & Minor, 1997)'
_computing_data_collection 'COLLECT (Hooft, 2004)'
_computing_data_reduction 'DENZO and SCALEPACK (Otwinowski & Minor, 1997)'
_computing_molecular_graphics
;
ORTEP-3 (Farrugia, 1997) and Mercury (Macrae <i>et al.</i>,
2006)
;
_computing_publication_material 'PLATON (Spek, 2009)'
_computing_structure_refinement 'SHELXL97 (Sheldrick, 2008)'
_computing_structure_solution 'SIR97 (Altomare <i>et al.</i>, 1999)'
_diffrn_ambient_temperature 200(2)
_diffrn_detector_area_resol_mean 9
_diffrn_measured_fraction_theta_full 0.985
_diffrn_measured_fraction_theta_max 0.985
_diffrn_measurement_device '95mm CCD camera on \k-goniostat'
_diffrn_measurement_device_type 'Nonius KappaCCD'
_diffrn_measurement_method 'CCD; rotation images; thick slices, phi/omega-scan'
_diffrn_radiation_monochromator 'MONTEL, graded multilayered X-ray optics'
_diffrn_radiation_source 'rotating anode'
_diffrn_radiation_type MoK\a
_diffrn_radiation_wavelength 0.71073
_diffrn_reflns_av_R_equivalents 0.0497
_diffrn_reflns_av_sigmaI/netI 0.0557
_diffrn_reflns_limit_h_max 7
_diffrn_reflns_limit_h_min -7
_diffrn_reflns_limit_k_max 20
_diffrn_reflns_limit_k_min -21
_diffrn_reflns_limit_l_max 26
_diffrn_reflns_limit_l_min -25
_diffrn_reflns_number 13918
_diffrn_reflns_theta_full 27.11
_diffrn_reflns_theta_max 27.11
_diffrn_reflns_theta_min 3.44
_diffrn_standards_number 0
_exptl_absorpt_coefficient_mu 0.179
_exptl_absorpt_correction_type none
_exptl_crystal_colour colourless
_exptl_crystal_density_diffrn 1.27901(7)
_exptl_crystal_density_method 'not measured'
_exptl_crystal_description rod
_exptl_crystal_F_000 840
_exptl_crystal_size_max 0.31
_exptl_crystal_size_mid 0.13
_exptl_crystal_size_min 0.09
_refine_diff_density_max 0.189
_refine_diff_density_min -0.331
_refine_ls_extinction_method none
_refine_ls_goodness_of_fit_ref 1.026
_refine_ls_hydrogen_treatment constr
_refine_ls_matrix_type full
_refine_ls_number_parameters 257
_refine_ls_number_reflns 4468
_refine_ls_number_restraints 0
_refine_ls_restrained_S_all 1.026
_refine_ls_R_factor_all 0.0723
_refine_ls_R_factor_gt 0.0433
_refine_ls_shift/su_max 0.000
_refine_ls_shift/su_mean 0.000
_refine_ls_structure_factor_coef Fsqd
_refine_ls_weighting_details 'calc w=1/[\s^2^(Fo^2^)+(0.0430P)^2^+0.5546P] where P=(Fo^2^+2Fc^2^)/3'
_refine_ls_weighting_scheme calc
_refine_ls_wR_factor_gt 0.0988
_refine_ls_wR_factor_ref 0.1117
_reflns_number_gt 3142
_reflns_number_total 4468
_reflns_threshold_expression I>2\s(I)
_cod_data_source_file ng2679.cif
_cod_data_source_block I
_cod_original_sg_symbol_H-M 'P 21/c'
_cod_database_code 2224371
_cod_database_fobs_code 2224371

loop_
_symmetry_equiv_pos_as_xyz
'x, y, z'
'-x, y+1/2, -z+1/2'
'-x, -y, -z'
'x, -y-1/2, z-1/2'

loop_
_atom_site_type_symbol
_atom_site_label
_atom_site_fract_x
_atom_site_fract_y
_atom_site_fract_z
_atom_site_U_iso_or_equiv
_atom_site_adp_type
_atom_site_calc_flag
_atom_site_refinement_flags
_atom_site_occupancy
_atom_site_disorder_assembly
_atom_site_disorder_group
S S1 0.74058(8) 0.09486(3) 0.15422(2) 0.03368(15) Uani d . 1 . .
O O1 0.9739(2) 0.11658(8) 0.15443(7) 0.0452(4) Uani d . 1 . .
O O2 0.6163(2) 0.06134(8) 0.09615(6) 0.0460(4) Uani d . 1 . .
N N1 0.3991(3) 0.38915(10) -0.04522(8) 0.0481(4) Uani d . 1 . .
N N2 0.9032(3) 0.34009(9) 0.41719(7) 0.0396(4) Uani d . 1 . .
C C1 0.5830(3) 0.18149(10) 0.17654(8) 0.0291(4) Uani d . 1 . .
H H1 0.4310 0.1605 0.1829 0.035 Uiso calc R 1 . .
C C2 0.5424(3) 0.23697(10) 0.11785(8) 0.0284(4) Uani d . 1 . .
C C3 0.3353(3) 0.23509(11) 0.07836(9) 0.0337(4) Uani d . 1 . .
H H3 0.2231 0.1985 0.0883 0.040 Uiso calc R 1 . .
C C4 0.2872(3) 0.28472(11) 0.02511(9) 0.0362(4) Uani d . 1 . .
H H4 0.1426 0.2820 -0.0004 0.043 Uiso calc R 1 . .
C C5 0.4470(3) 0.33879(10) 0.00799(9) 0.0334(4) Uani d . 1 . .
C C6 0.6582(3) 0.33989(11) 0.04706(9) 0.0369(4) Uani d . 1 . .
H H6 0.7721 0.3755 0.0367 0.044 Uiso calc R 1 . .
C C7 0.7035(3) 0.28988(10) 0.10057(9) 0.0343(4) Uani d . 1 . .
H H7 0.8482 0.2918 0.1260 0.041 Uiso calc R 1 . .
C C8 0.1893(4) 0.38272(16) -0.08687(12) 0.0651(7) Uani d . 1 . .
H H8A 0.1666 0.3269 -0.1017 0.098 Uiso calc R 1 . .
H H8B 0.1908 0.4182 -0.1244 0.098 Uiso calc R 1 . .
H H8C 0.0661 0.3986 -0.0631 0.098 Uiso calc R 1 . .
C C9 0.5726(4) 0.43670(14) -0.06787(11) 0.0557(6) Uani d . 1 . .
H H9A 0.6485 0.4694 -0.0321 0.084 Uiso calc R 1 . .
H H9B 0.5049 0.4721 -0.1030 0.084 Uiso calc R 1 . .
H H9C 0.6828 0.4011 -0.0840 0.084 Uiso calc R 1 . .
C C10 0.6815(3) 0.21879(10) 0.24073(8) 0.0288(4) Uani d . 1 . .
C C11 0.8948(3) 0.25420(11) 0.25295(9) 0.0326(4) Uani d . 1 . .
H H11 0.9933 0.2505 0.2211 0.039 Uiso calc R 1 . .
C C12 0.9664(3) 0.29446(11) 0.31010(8) 0.0334(4) Uani d . 1 . .
H H12 1.1117 0.3187 0.3162 0.040 Uiso calc R 1 . .
C C13 0.8299(3) 0.30059(10) 0.35951(8) 0.0322(4) Uani d . 1 . .
C C14 0.6190(3) 0.26226(11) 0.34831(8) 0.0345(4) Uani d . 1 . .
H H14 0.5230 0.2633 0.3809 0.041 Uiso calc R 1 . .
C C15 0.5488(3) 0.22278(10) 0.29024(9) 0.0325(4) Uani d . 1 . .
H H15 0.4048 0.1976 0.2841 0.039 Uiso calc R 1 . .
C C16 1.0909(4) 0.39582(15) 0.42066(11) 0.0586(6) Uani d . 1 . .
H H16A 1.2192 0.3692 0.4051 0.088 Uiso calc R 1 . .
H H16B 1.1346 0.4130 0.4657 0.088 Uiso calc R 1 . .
H H16C 1.0459 0.4429 0.3936 0.088 Uiso calc R 1 . .
C C17 0.7429(4) 0.35926(14) 0.46134(10) 0.0514(6) Uani d . 1 . .
H H17A 0.6346 0.3993 0.4412 0.077 Uiso calc R 1 . .
H H17B 0.8241 0.3811 0.5018 0.077 Uiso calc R 1 . .
H H17C 0.6621 0.3103 0.4708 0.077 Uiso calc R 1 . .
C C18 0.7267(3) 0.02533(10) 0.21776(8) 0.0290(4) Uani d . 1 . .
C C19 0.9132(3) 0.01217(11) 0.26374(9) 0.0366(4) Uani d . 1 . .
H H19 1.0483 0.0418 0.2624 0.044 Uiso calc R 1 . .
C C20 0.9012(4) -0.04461(11) 0.31178(10) 0.0425(5) Uani d . 1 . .
H H20 1.0293 -0.0545 0.3433 0.051 Uiso calc R 1 . .
C C21 0.7036(4) -0.08691(11) 0.31415(9) 0.0412(5) Uani d . 1 . .
H H21 0.6956 -0.1252 0.3476 0.049 Uiso calc R 1 . .
C C22 0.5181(4) -0.07361(11) 0.26796(10) 0.0423(5) Uani d . 1 . .
H H22 0.3828 -0.1030 0.2696 0.051 Uiso calc R 1 . .
C C23 0.5285(3) -0.01744(11) 0.21925(9) 0.0373(4) Uani d . 1 . .
H H23 0.4013 -0.0084 0.1873 0.045 Uiso calc R 1 . .

loop_
_atom_site_aniso_label
_atom_site_aniso_U_11
_atom_site_aniso_U_22
_atom_site_aniso_U_33
_atom_site_aniso_U_12
_atom_site_aniso_U_13
_atom_site_aniso_U_23
S1 0.0452(3) 0.0261(2) 0.0328(3) 0.00373(19) 0.0159(2) 0.00259(18)
O1 0.0450(8) 0.0352(7) 0.0617(9) 0.0052(6) 0.0296(7) 0.0088(6)
O2 0.0762(10) 0.0358(7) 0.0268(7) 0.0050(7) 0.0096(7) -0.0029(6)
N1 0.0550(11) 0.0468(10) 0.0399(10) 0.0014(8) -0.0024(8) 0.0149(8)
N2 0.0448(10) 0.0429(9) 0.0320(9) -0.0050(8) 0.0083(7) -0.0045(7)
C1 0.0330(10) 0.0264(9) 0.0297(9) 0.0013(7) 0.0107(8) 0.0004(7)
C2 0.0333(10) 0.0247(9) 0.0285(9) 0.0011(7) 0.0090(8) -0.0016(7)
C3 0.0326(10) 0.0307(9) 0.0382(10) -0.0040(8) 0.0062(8) -0.0015(8)
C4 0.0320(10) 0.0399(10) 0.0351(10) 0.0014(8) -0.0008(8) -0.0011(8)
C5 0.0414(11) 0.0282(9) 0.0306(10) 0.0062(8) 0.0048(8) 0.0001(7)
C6 0.0386(11) 0.0327(10) 0.0389(11) -0.0048(8) 0.0041(9) 0.0064(8)
C7 0.0336(10) 0.0334(10) 0.0347(10) -0.0016(8) 0.0008(8) 0.0045(8)
C8 0.0605(15) 0.0772(17) 0.0527(15) 0.0080(13) -0.0092(12) 0.0214(13)
C9 0.0688(15) 0.0517(13) 0.0464(13) 0.0004(12) 0.0075(11) 0.0193(11)
C10 0.0334(10) 0.0250(9) 0.0287(9) 0.0031(7) 0.0070(8) 0.0033(7)
C11 0.0316(10) 0.0373(10) 0.0304(10) 0.0046(8) 0.0094(8) 0.0036(8)
C12 0.0297(9) 0.0379(10) 0.0327(10) -0.0022(8) 0.0041(8) 0.0037(8)
C13 0.0385(10) 0.0307(9) 0.0275(9) 0.0025(8) 0.0051(8) 0.0050(7)
C14 0.0387(11) 0.0372(10) 0.0303(10) -0.0012(8) 0.0144(8) 0.0005(8)
C15 0.0346(10) 0.0291(9) 0.0358(10) -0.0029(8) 0.0116(8) 0.0012(8)
C16 0.0574(14) 0.0714(16) 0.0481(13) -0.0245(12) 0.0108(11) -0.0139(12)
C17 0.0615(14) 0.0580(13) 0.0373(12) -0.0138(11) 0.0163(10) -0.0125(10)
C18 0.0384(10) 0.0210(8) 0.0287(9) 0.0003(7) 0.0085(8) -0.0014(7)
C19 0.0377(10) 0.0316(10) 0.0407(11) -0.0037(8) 0.0063(9) -0.0001(8)
C20 0.0516(13) 0.0361(10) 0.0377(11) 0.0027(9) -0.0006(9) 0.0041(8)
C21 0.0629(14) 0.0270(10) 0.0361(11) -0.0007(9) 0.0149(10) 0.0048(8)
C22 0.0505(12) 0.0308(10) 0.0483(12) -0.0095(9) 0.0165(10) 0.0007(9)
C23 0.0394(11) 0.0322(10) 0.0401(11) -0.0030(8) 0.0052(9) 0.0009(8)

loop_
_atom_type_symbol
_atom_type_description
_atom_type_scat_dispersion_real
_atom_type_scat_dispersion_imag
_atom_type_scat_source
C C 0.0033 0.0016 'International Tables Vol C Tables 4.2.6.8 and 6.1.1.4'
H H 0.0000 0.0000 'International Tables Vol C Tables 4.2.6.8 and 6.1.1.4'
N N 0.0061 0.0033 'International Tables Vol C Tables 4.2.6.8 and 6.1.1.4'
O O 0.0106 0.0060 'International Tables Vol C Tables 4.2.6.8 and 6.1.1.4'
S S 0.1246 0.1234 'International Tables Vol C Tables 4.2.6.8 and 6.1.1.4'

loop_
_geom_angle_atom_site_label_1
_geom_angle_atom_site_label_2
_geom_angle_atom_site_label_3
_geom_angle_site_symmetry_1
_geom_angle_site_symmetry_3
_geom_angle
_geom_angle_publ_flag
O2 S1 O1 . . 118.94(9) ?
O2 S1 C18 . . 107.68(8) ?
O1 S1 C18 . . 108.04(8) ?
O2 S1 C1 . . 107.24(8) ?
O1 S1 C1 . . 109.81(8) ?
C18 S1 C1 . . 104.14(8) ?
C5 N1 C8 . . 120.42(18) ?
C5 N1 C9 . . 121.15(17) ?
C8 N1 C9 . . 117.16(17) ?
C13 N2 C16 . . 119.58(16) ?
C13 N2 C17 . . 119.74(16) ?
C16 N2 C17 . . 113.86(16) ?
C10 C1 C2 . . 117.33(14) ?
C10 C1 S1 . . 113.48(12) ?
C2 C1 S1 . . 107.63(11) ?
C10 C1 H1 . . 105.8 ?
C2 C1 H1 . . 105.8 ?
S1 C1 H1 . . 105.8 ?
C3 C2 C7 . . 117.06(16) ?
C3 C2 C1 . . 119.33(15) ?
C7 C2 C1 . . 123.61(15) ?
C4 C3 C2 . . 122.04(17) ?
C4 C3 H3 . . 119.0 ?
C2 C3 H3 . . 119.0 ?
C3 C4 C5 . . 121.21(16) ?
C3 C4 H4 . . 119.4 ?
C5 C4 H4 . . 119.4 ?
N1 C5 C4 . . 121.43(17) ?
N1 C5 C6 . . 121.57(17) ?
C4 C5 C6 . . 116.99(16) ?
C7 C6 C5 . . 121.09(17) ?
C7 C6 H6 . . 119.5 ?
C5 C6 H6 . . 119.5 ?
C6 C7 C2 . . 121.59(17) ?
C6 C7 H7 . . 119.2 ?
C2 C7 H7 . . 119.2 ?
N1 C8 H8A . . 109.5 ?
N1 C8 H8B . . 109.5 ?
H8A C8 H8B . . 109.5 ?
N1 C8 H8C . . 109.5 ?
H8A C8 H8C . . 109.5 ?
H8B C8 H8C . . 109.5 ?
N1 C9 H9A . . 109.5 ?
N1 C9 H9B . . 109.5 ?
H9A C9 H9B . . 109.5 ?
N1 C9 H9C . . 109.5 ?
H9A C9 H9C . . 109.5 ?
H9B C9 H9C . . 109.5 ?
C15 C10 C11 . . 116.64(16) ?
C15 C10 C1 . . 118.88(15) ?
C11 C10 C1 . . 124.38(15) ?
C12 C11 C10 . . 121.71(17) ?
C12 C11 H11 . . 119.1 ?
C10 C11 H11 . . 119.1 ?
C11 C12 C13 . . 121.72(17) ?
C11 C12 H12 . . 119.1 ?
C13 C12 H12 . . 119.1 ?
N2 C13 C14 . . 121.74(16) ?
N2 C13 C12 . . 121.64(17) ?
C14 C13 C12 . . 116.59(16) ?
C15 C14 C13 . . 120.88(16) ?
C15 C14 H14 . . 119.6 ?
C13 C14 H14 . . 119.6 ?
C14 C15 C10 . . 122.38(17) ?
C14 C15 H15 . . 118.8 ?
C10 C15 H15 . . 118.8 ?
N2 C16 H16A . . 109.5 ?
N2 C16 H16B . . 109.5 ?
H16A C16 H16B . . 109.5 ?
N2 C16 H16C . . 109.5 ?
H16A C16 H16C . . 109.5 ?
H16B C16 H16C . . 109.5 ?
N2 C17 H17A . . 109.5 ?
N2 C17 H17B . . 109.5 ?
H17A C17 H17B . . 109.5 ?
N2 C17 H17C . . 109.5 ?
H17A C17 H17C . . 109.5 ?
H17B C17 H17C . . 109.5 ?
C19 C18 C23 . . 120.87(16) ?
C19 C18 S1 . . 120.24(14) ?
C23 C18 S1 . . 118.85(13) ?
C18 C19 C20 . . 119.31(18) ?
C18 C19 H19 . . 120.3 ?
C20 C19 H19 . . 120.3 ?
C21 C20 C19 . . 120.29(18) ?
C21 C20 H20 . . 119.9 ?
C19 C20 H20 . . 119.9 ?
C22 C21 C20 . . 120.09(18) ?
C22 C21 H21 . . 120.0 ?
C20 C21 H21 . . 120.0 ?
C21 C22 C23 . . 120.20(18) ?
C21 C22 H22 . . 119.9 ?
C23 C22 H22 . . 119.9 ?
C22 C23 C18 . . 119.23(17) ?
C22 C23 H23 . . 120.4 ?
C18 C23 H23 . . 120.4 ?

loop_
_geom_bond_atom_site_label_1
_geom_bond_atom_site_label_2
_geom_bond_site_symmetry_2
_geom_bond_distance
_geom_bond_publ_flag
S1 O2 . 1.4391(13) ?
S1 O1 . 1.4413(14) ?
S1 C18 . 1.7672(17) ?
S1 C1 . 1.8163(17) ?
N1 C5 . 1.386(2) ?
N1 C8 . 1.425(3) ?
N1 C9 . 1.436(3) ?
N2 C13 . 1.385(2) ?
N2 C16 . 1.449(3) ?
N2 C17 . 1.455(3) ?
C1 C10 . 1.515(2) ?
C1 C2 . 1.523(2) ?
C1 H1 . 1.0000 ?
C2 C3 . 1.387(2) ?
C2 C7 . 1.389(2) ?
C3 C4 . 1.379(3) ?
C3 H3 . 0.9500 ?
C4 C5 . 1.394(3) ?
C4 H4 . 0.9500 ?
C5 C6 . 1.403(3) ?
C6 C7 . 1.386(2) ?
C6 H6 . 0.9500 ?
C7 H7 . 0.9500 ?
C8 H8A . 0.9800 ?
C8 H8B . 0.9800 ?
C8 H8C . 0.9800 ?
C9 H9A . 0.9800 ?
C9 H9B . 0.9800 ?
C9 H9C . 0.9800 ?
C10 C15 . 1.390(2) ?
C10 C11 . 1.396(2) ?
C11 C12 . 1.380(2) ?
C11 H11 . 0.9500 ?
C12 C13 . 1.405(3) ?
C12 H12 . 0.9500 ?
C13 C14 . 1.403(3) ?
C14 C15 . 1.388(2) ?
C14 H14 . 0.9500 ?
C15 H15 . 0.9500 ?
C16 H16A . 0.9800 ?
C16 H16B . 0.9800 ?
C16 H16C . 0.9800 ?
C17 H17A . 0.9800 ?
C17 H17B . 0.9800 ?
C17 H17C . 0.9800 ?
C18 C19 . 1.381(2) ?
C18 C23 . 1.386(2) ?
C19 C20 . 1.384(3) ?
C19 H19 . 0.9500 ?
C20 C21 . 1.382(3) ?
C20 H20 . 0.9500 ?
C21 C22 . 1.380(3) ?
C21 H21 . 0.9500 ?
C22 C23 . 1.386(3) ?
C22 H22 . 0.9500 ?
C23 H23 . 0.9500 ?

loop_
_geom_hbond_atom_site_label_D
_geom_hbond_atom_site_label_H
_geom_hbond_atom_site_label_A
_geom_hbond_site_symmetry_A
_geom_hbond_distance_DH
_geom_hbond_distance_HA
_geom_hbond_distance_DA
_geom_hbond_angle_DHA
_geom_hbond_publ_flag
C3 H3 O1 1_455 0.95 2.56 3.469(2) 160 yes
C17 H17C Cg1 4_566 0.98 2.80 3.673(2) 148 yes
C21 H21 Cg1 2_645 0.95 2.74 3.633(2) 158 yes
C22 H22 Cg2 2_645 0.95 2.78 3.435(2) 127 yes

loop_
_geom_torsion_atom_site_label_1
_geom_torsion_atom_site_label_2
_geom_torsion_atom_site_label_3
_geom_torsion_atom_site_label_4
_geom_torsion_site_symmetry_1
_geom_torsion_site_symmetry_2
_geom_torsion_site_symmetry_3
_geom_torsion_site_symmetry_4
_geom_torsion
_geom_torsion_publ_flag
O2 S1 C1 C10 . . . . 174.47(12) ?
O1 S1 C1 C10 . . . . -54.96(14) ?
C18 S1 C1 C10 . . . . 60.52(14) ?
O2 S1 C1 C2 . . . . -53.97(13) ?
O1 S1 C1 C2 . . . . 76.60(13) ?
C18 S1 C1 C2 . . . . -167.92(11) ?
C10 C1 C2 C3 . . . . -131.26(17) ?
S1 C1 C2 C3 . . . . 99.33(16) ?
C10 C1 C2 C7 . . . . 49.4(2) ?
S1 C1 C2 C7 . . . . -80.00(19) ?
C7 C2 C3 C4 . . . . -1.6(3) ?
C1 C2 C3 C4 . . . . 179.00(16) ?
C2 C3 C4 C5 . . . . 0.8(3) ?
C8 N1 C5 C4 . . . . -4.7(3) ?
C9 N1 C5 C4 . . . . -171.44(19) ?
C8 N1 C5 C6 . . . . 175.4(2) ?
C9 N1 C5 C6 . . . . 8.6(3) ?
C3 C4 C5 N1 . . . . -179.57(17) ?
C3 C4 C5 C6 . . . . 0.4(3) ?
N1 C5 C6 C7 . . . . 179.29(17) ?
C4 C5 C6 C7 . . . . -0.7(3) ?
C5 C6 C7 C2 . . . . -0.2(3) ?
C3 C2 C7 C6 . . . . 1.3(3) ?
C1 C2 C7 C6 . . . . -179.32(16) ?
C2 C1 C10 C15 . . . . 112.91(18) ?
S1 C1 C10 C15 . . . . -120.48(15) ?
C2 C1 C10 C11 . . . . -63.2(2) ?
S1 C1 C10 C11 . . . . 63.4(2) ?
C15 C10 C11 C12 . . . . -3.0(3) ?
C1 C10 C11 C12 . . . . 173.26(16) ?
C10 C11 C12 C13 . . . . 1.2(3) ?
C16 N2 C13 C14 . . . . -163.95(19) ?
C17 N2 C13 C14 . . . . -14.6(3) ?
C16 N2 C13 C12 . . . . 18.3(3) ?
C17 N2 C13 C12 . . . . 167.64(18) ?
C11 C12 C13 N2 . . . . 179.12(16) ?
C11 C12 C13 C14 . . . . 1.3(3) ?
N2 C13 C14 C15 . . . . -179.82(16) ?
C12 C13 C14 C15 . . . . -2.0(3) ?
C13 C14 C15 C10 . . . . 0.2(3) ?
C11 C10 C15 C14 . . . . 2.3(3) ?
C1 C10 C15 C14 . . . . -174.19(16) ?
O2 S1 C18 C19 . . . . 140.96(15) ?
O1 S1 C18 C19 . . . . 11.31(17) ?
C1 S1 C18 C19 . . . . -105.40(15) ?
O2 S1 C18 C23 . . . . -36.90(16) ?
O1 S1 C18 C23 . . . . -166.54(14) ?
C1 S1 C18 C23 . . . . 76.74(15) ?
C23 C18 C19 C20 . . . . 0.1(3) ?
S1 C18 C19 C20 . . . . -177.73(14) ?
C18 C19 C20 C21 . . . . -0.8(3) ?
C19 C20 C21 C22 . . . . 1.0(3) ?
C20 C21 C22 C23 . . . . -0.4(3) ?
C21 C22 C23 C18 . . . . -0.3(3) ?
C19 C18 C23 C22 . . . . 0.5(3) ?
S1 C18 C23 C22 . . . . 178.34(14) ?

loop_
_cod_related_entry_id
_cod_related_entry_database
_cod_related_entry_code
1 ChemSpider 14779597
